data_7720240
loop_
_publ_author_name
'Belousov, Yuriy A.'
'Polikovsky, Trofim A.'
'Metlin, Mikhail T.'
'Shikin, Daniil D.'
'Gontcharenko, Victoria E.'
'Lyssenko, Konstanin A.'
'Drozdov, Andrey A.'
'Korshunov, Vladislav M.'
'Taydakov, Ilya V.'
'Marchetti, Fabio'
'Pettinari, Claudio'

_publ_section_title
;
 Why europium acylpyrazolonates are bad phosphors: lessons learned from
 the study of ionic and polymer complexes [MLnQ<sub>4</sub>], M =
 NEt<sub>4</sub><sup>+</sup>, Ag<sup/>.
;
_journal_issue 7
_journal_name_full 'Dalton transactions (Cambridge, England : 2003)'
_journal_page_first 3087
_journal_page_last 3100
_journal_paper_doi 10.1039/d5dt02746b
_journal_volume 55
_journal_year 2026
_chemical_formula_moiety 'C68 H52 N8 O8 Sm, C8 H20 N, C2 H3 N'
_chemical_formula_sum 'C78 H75 N10 O8 Sm'
_chemical_formula_weight 1430.83
_space_group_crystal_system monoclinic
_space_group_IT_number 14
_space_group_name_Hall '-P 2ybc'
_space_group_name_H-M_alt 'P 1 21/c 1'
_atom_sites_solution_hydrogens geom
_audit_creation_date 2024-07-24
_audit_creation_method
;
Olex2 1.5
(compiled 2024.02.16 svn.r378c4104 for OlexSys, GUI svn.r6928)
;
_audit_update_record
;
2024-07-29 deposited with the CCDC.	2026-01-06 downloaded from the CCDC.
;
_cell_angle_alpha 90
_cell_angle_beta 107.131(2)
_cell_angle_gamma 90
_cell_formula_units_Z 4
_cell_length_a 23.9119(19)
_cell_length_b 14.8147(11)
_cell_length_c 20.5360(15)
_cell_measurement_reflns_used 9921
_cell_measurement_temperature 100.00
_cell_measurement_theta_max 27.951
_cell_measurement_theta_min 2.248
_cell_volume 6952.1(9)
_computing_cell_refinement 'SAINT V8.40B (?, 2016)'
_computing_data_reduction 'SAINT V8.40B (?, 2016)'
_computing_molecular_graphics 'Olex2 1.5 (Dolomanov et al., 2009)'
_computing_publication_material 'Olex2 1.5 (Dolomanov et al., 2009)'
_computing_structure_refinement 'SHELXL 2018/3 (Sheldrick, 2015)'
_computing_structure_solution 'SHELXT 2018/2 (Sheldrick, 2018)'
_diffrn_ambient_temperature 100.00
_diffrn_measured_fraction_theta_full 1.000
_diffrn_measured_fraction_theta_max 0.999
_diffrn_measurement_device_type 'Bruker D8 Quest with Photon III Detector'
_diffrn_measurement_method '\f and \w shutterless scans'
_diffrn_radiation_type MoK\a
_diffrn_radiation_wavelength 0.71073
_diffrn_reflns_av_R_equivalents 0.1060
_diffrn_reflns_av_unetI/netI 0.0726
_diffrn_reflns_Laue_measured_fraction_full 1.000
_diffrn_reflns_Laue_measured_fraction_max 0.999
_diffrn_reflns_limit_h_max 31
_diffrn_reflns_limit_h_min -31
_diffrn_reflns_limit_k_max 19
_diffrn_reflns_limit_k_min -19
_diffrn_reflns_limit_l_max 27
_diffrn_reflns_limit_l_min -27
_diffrn_reflns_number 93929
_diffrn_reflns_point_group_measured_fraction_full 1.000
_diffrn_reflns_point_group_measured_fraction_max 0.999
_diffrn_reflns_theta_full 25.242
_diffrn_reflns_theta_max 28.352
_diffrn_reflns_theta_min 1.638
_diffrn_source 'micro-focus sealed X-ray tube'
_exptl_absorpt_coefficient_mu 0.909
_exptl_absorpt_correction_T_max 0.6471
_exptl_absorpt_correction_T_min 0.5923
_exptl_absorpt_correction_type multi-scan
_exptl_absorpt_process_details
;
SADABS-2016/2 (Bruker,2016/2) was used for absorption correction.
wR2(int) was 0.2132 before and 0.0686 after correction.
The Ratio of minimum to maximum transmission is 0.9153.
The \l/2 correction factor is Not present.
;
_exptl_crystal_colour colourless
_exptl_crystal_density_diffrn 1.367
_exptl_crystal_description block
_exptl_crystal_F_000 2956
_exptl_crystal_size_max 0.103
_exptl_crystal_size_mid 0.102
_exptl_crystal_size_min 0.101
_refine_diff_density_max 0.834
_refine_diff_density_min -0.767
_refine_diff_density_rms 0.099
_refine_ls_extinction_method none
_refine_ls_goodness_of_fit_ref 1.039
_refine_ls_hydrogen_treatment constr
_refine_ls_matrix_type full
_refine_ls_number_parameters 883
_refine_ls_number_reflns 17353
_refine_ls_number_restraints 12
_refine_ls_restrained_S_all 1.044
_refine_ls_R_factor_all 0.0639
_refine_ls_R_factor_gt 0.0416
_refine_ls_shift/su_max 0.005
_refine_ls_shift/su_mean 0.000
_refine_ls_structure_factor_coef Fsqd
_refine_ls_weighting_details 'w=1/[\s^2^(Fo^2^)+(0.0359P)^2^+0.6932P] where P=(Fo^2^+2Fc^2^)/3'
_refine_ls_weighting_scheme calc
_refine_ls_wR_factor_gt 0.0912
_refine_ls_wR_factor_ref 0.0996
_reflns_Friedel_coverage 0.000
_reflns_number_gt 12971
_reflns_number_total 17353
_reflns_threshold_expression 'I > 2\s(I)'
_cod_data_source_file d5dt02746b2.cif
_cod_data_source_block a_CCDC1
_cod_database_code 7720240
_shelx_shelxl_version_number 2018/3
_shelx_space_group_comment
;
The symmetry employed for this shelxl refinement is uniquely defined
by the following loop, which should always be used as a source of
symmetry information in preference to the above space-group names.
They are only intended as comments.
;
_olex2_refinement_description
;
1. Fixed Uiso
 At 1.2 times of:
  All C(H) groups, All C(H,H) groups
 At 1.5 times of:
  All C(H,H,H) groups
2. Uiso/Uaniso restraints and constraints
Uanis(N1S) \\sim Ueq, Uanis(C1S) \\sim Ueq: with sigma of 0.003 and sigma for
terminal atoms of 0.006
3.a Secondary CH2 refined with riding coordinates:
 C71(H71A,H71B), C69(H69A,H69B), C75(H75A,H75B), C73(H73A,H73B)
3.b Aromatic/amide H refined with riding coordinates:
 C68(H68), C13(H13), C64(H64), C45(H45), C14(H14), C47(H47), C11(H11),
 C67(H67), C65(H65), C51(H51), C49(H49), C17(H17), C58(H58), C44(H44), C50(H50),
  C24(H24), C48(H48), C7(H7), C59(H59), C62(H62), C8(H8), C16(H16), C30(H30),
 C66(H66), C34(H34), C15(H15), C28(H28), C43(H43), C9(H9), C31(H31), C41(H41),
 C26(H26), C60(H60), C25(H25), C27(H27), C61(H61), C42(H42), C10(H10), C33(H33),
  C32(H32)
3.c Idealised Me refined as rotating group:
 C4(H4A,H4B,H4C), C72(H72A,H72B,H72C), C76(H76A,H76B,H76C), C38(H38A,H38B,
 H38C), C55(H55A,H55B,H55C), C74(H74A,H74B,H74C), C70(H70A,H70B,H70C), C2S(H2SA,
 H2SB,H2SC), C21(H21A,H21B,H21C)
;
_olex2_submission_special_instructions 'No special instructions were received'

loop_
_space_group_symop_operation_xyz
'x, y, z'
'-x, y+1/2, -z+1/2'
'-x, -y, -z'
'x, -y-1/2, z-1/2'

loop_
_atom_site_label
_atom_site_type_symbol
_atom_site_fract_x
_atom_site_fract_y
_atom_site_fract_z
_atom_site_U_iso_or_equiv
_atom_site_adp_type
_atom_site_occupancy
_atom_site_site_symmetry_order
_atom_site_calc_flag
_atom_site_refinement_flags_posn
_atom_site_refinement_flags_adp
_atom_site_refinement_flags_occupancy
_atom_site_disorder_assembly
_atom_site_disorder_group
Sm1 Sm 0.73346(2) 0.30754(2) 0.61249(2) 0.01455(5) Uani 1 1 d . . . . .
O1 O 0.70043(9) 0.18589(14) 0.66693(10) 0.0199(4) Uani 1 1 d . . . . .
O7 O 0.81619(9) 0.25148(13) 0.69790(10) 0.0188(4) Uani 1 1 d . . . . .
O2 O 0.65592(9) 0.36290(14) 0.65412(11) 0.0214(5) Uani 1 1 d . . . . .
O3 O 0.74792(9) 0.18485(13) 0.54511(11) 0.0219(5) Uani 1 1 d . . . . .
O6 O 0.70909(9) 0.43923(14) 0.54067(11) 0.0225(5) Uani 1 1 d . . . . .
O5 O 0.81606(9) 0.34423(13) 0.57705(10) 0.0186(4) Uani 1 1 d . . . . .
O8 O 0.77651(9) 0.43395(14) 0.68703(11) 0.0232(5) Uani 1 1 d . . . . .
O4 O 0.64015(9) 0.27047(14) 0.52961(11) 0.0228(5) Uani 1 1 d . . . . .
N5 N 0.88445(11) 0.43293(16) 0.54694(13) 0.0194(5) Uani 1 1 d . . . . .
N1 N 0.62970(11) 0.09166(16) 0.68719(13) 0.0203(5) Uani 1 1 d . . . . .
N6 N 0.88753(12) 0.51727(17) 0.51736(13) 0.0235(6) Uani 1 1 d . . . . .
N9 N 0.76560(12) 0.27249(18) 0.36947(13) 0.0235(6) Uani 1 1 d . . . . .
N7 N 0.91408(11) 0.25309(18) 0.76228(13) 0.0228(6) Uani 1 1 d . . . . .
N2 N 0.57326(11) 0.09646(18) 0.69252(14) 0.0242(6) Uani 1 1 d . . . . .
N3 N 0.72905(12) 0.03510(17) 0.51277(14) 0.0282(6) Uani 1 1 d . . . . .
N8 N 0.95676(11) 0.31495(19) 0.79581(14) 0.0259(6) Uani 1 1 d . . . . .
C46 C 0.93098(13) 0.3702(2) 0.55456(15) 0.0209(6) Uani 1 1 d . . . . .
C3 C 0.55822(13) 0.1818(2) 0.68392(16) 0.0216(6) Uani 1 1 d . . . . .
C36 C 0.79791(13) 0.49810(19) 0.53277(15) 0.0193(6) Uani 1 1 d . . . . .
N4 N 0.68077(14) -0.0226(2) 0.49192(18) 0.0402(8) Uani 1 1 d . . . . .
C39 C 0.73754(13) 0.5044(2) 0.52739(15) 0.0197(6) Uani 1 1 d . . . . .
C37 C 0.83670(14) 0.5551(2) 0.50972(16) 0.0239(7) Uani 1 1 d . . . . .
C71 C 0.74121(15) 0.1957(2) 0.32064(16) 0.0257(7) Uani 1 1 d . . . . .
H71A H 0.707000 0.218544 0.284326 0.031 Uiso 1 1 calc R U . . .
H71B H 0.771253 0.177696 0.298739 0.031 Uiso 1 1 calc R U . . .
C53 C 0.87263(13) 0.3883(2) 0.74040(16) 0.0207(6) Uani 1 1 d . . . . .
C1 C 0.65055(13) 0.1733(2) 0.67421(14) 0.0187(6) Uani 1 1 d . . . . .
C63 C 0.92535(14) 0.1588(2) 0.77434(16) 0.0231(7) Uani 1 1 d . . . . .
C2 C 0.60469(13) 0.2361(2) 0.67335(15) 0.0204(6) Uani 1 1 d . . . . .
C68 C 0.97124(15) 0.1334(2) 0.83039(17) 0.0298(8) Uani 1 1 d . . . . .
H68 H 0.995094 0.178054 0.858557 0.036 Uiso 1 1 calc R U . . .
C52 C 0.86210(13) 0.2940(2) 0.72917(15) 0.0189(6) Uani 1 1 d . . . . .
C5 C 0.61093(14) 0.3296(2) 0.66456(15) 0.0213(6) Uani 1 1 d . . . . .
C57 C 0.84261(14) 0.5516(2) 0.73342(17) 0.0249(7) Uani 1 1 d . . . . .
C13 C 0.70322(15) -0.0122(2) 0.66945(17) 0.0273(7) Uani 1 1 d . . . . .
H13 H 0.711926 0.028998 0.638357 0.033 Uiso 1 1 calc R U . . .
C56 C 0.82838(14) 0.4538(2) 0.71871(15) 0.0216(6) Uani 1 1 d . . . . .
C35 C 0.83072(13) 0.4175(2) 0.55535(14) 0.0176(6) Uani 1 1 d . . . . .
C12 C 0.66097(13) 0.0089(2) 0.70090(16) 0.0210(6) Uani 1 1 d . . . . .
C6 C 0.56466(14) 0.3967(2) 0.66776(16) 0.0231(7) Uani 1 1 d . . . . .
C4 C 0.49781(14) 0.2077(2) 0.6829(2) 0.0342(8) Uani 1 1 d . . . . .
H4A H 0.474432 0.153063 0.681892 0.051 Uiso 1 1 calc R U . . .
H4B H 0.479882 0.244135 0.642293 0.051 Uiso 1 1 calc R U . . .
H4C H 0.499348 0.242789 0.723820 0.051 Uiso 1 1 calc R U . . .
C64 C 0.89153(14) 0.0943(2) 0.73256(17) 0.0287(7) Uani 1 1 d . . . . .
H64 H 0.860369 0.111775 0.693964 0.034 Uiso 1 1 calc R U . . .
C45 C 0.72120(15) 0.6708(2) 0.53624(19) 0.0297(8) Uani 1 1 d . . . . .
H45 H 0.751816 0.672556 0.578016 0.036 Uiso 1 1 calc R U . . .
C40 C 0.70526(14) 0.5895(2) 0.50243(16) 0.0233(7) Uani 1 1 d . . . . .
C23 C 0.55334(14) 0.2019(2) 0.46362(17) 0.0280(7) Uani 1 1 d . . . . .
C14 C 0.73256(16) -0.0933(2) 0.6834(2) 0.0344(8) Uani 1 1 d . . . . .
H14 H 0.761855 -0.107489 0.662273 0.041 Uiso 1 1 calc R U . . .
C47 C 0.93974(13) 0.3018(2) 0.60263(16) 0.0236(6) Uani 1 1 d . . . . .
H47 H 0.914804 0.296307 0.630877 0.028 Uiso 1 1 calc R U . . .
C11 C 0.54882(15) 0.4078(2) 0.72724(18) 0.0310(8) Uani 1 1 d . . . . .
H11 H 0.564772 0.369134 0.765055 0.037 Uiso 1 1 calc R U . . .
C69 C 0.81879(15) 0.2433(2) 0.42703(16) 0.0289(7) Uani 1 1 d . . . . .
H69A H 0.833246 0.296033 0.456854 0.035 Uiso 1 1 calc R U . . .
H69B H 0.806214 0.197153 0.454660 0.035 Uiso 1 1 calc R U . . .
C54 C 0.93260(14) 0.3946(2) 0.78264(16) 0.0256(7) Uani 1 1 d . . . . .
C67 C 0.98194(15) 0.0436(2) 0.84490(19) 0.0347(8) Uani 1 1 d . . . . .
H67 H 1.012800 0.026491 0.883906 0.042 Uiso 1 1 calc R U . . .
C65 C 0.90333(16) 0.0033(2) 0.74727(19) 0.0365(9) Uani 1 1 d . . . . .
H65 H 0.880198 -0.041358 0.718423 0.044 Uiso 1 1 calc R U . . .
C29 C 0.78554(16) 0.0034(2) 0.51499(17) 0.0286(7) Uani 1 1 d . . . . .
C75 C 0.72161(15) 0.3050(2) 0.40469(16) 0.0276(7) Uani 1 1 d . . . . .
H75A H 0.714349 0.255180 0.433292 0.033 Uiso 1 1 calc R U . . .
H75B H 0.739568 0.355219 0.435594 0.033 Uiso 1 1 calc R U . . .
C51 C 0.96773(14) 0.3792(2) 0.51377(17) 0.0268(7) Uani 1 1 d . . . . .
H51 H 0.961738 0.426515 0.481176 0.032 Uiso 1 1 calc R U . . .
C73 C 0.78076(16) 0.3467(2) 0.32615(16) 0.0293(8) Uani 1 1 d . . . . .
H73A H 0.808930 0.321962 0.303820 0.035 Uiso 1 1 calc R U . . .
H73B H 0.744766 0.363095 0.289723 0.035 Uiso 1 1 calc R U . . .
C18 C 0.71215(15) 0.1208(2) 0.52384(15) 0.0231(7) Uani 1 1 d . . . . .
C22 C 0.61723(14) 0.1985(2) 0.50190(16) 0.0238(7) Uani 1 1 d . . . . .
C49 C 1.02207(15) 0.2499(2) 0.56781(19) 0.0336(8) Uani 1 1 d . . . . .
H49 H 1.053138 0.208172 0.572069 0.040 Uiso 1 1 calc R U . . .
C19 C 0.65028(15) 0.1192(2) 0.50413(17) 0.0274(7) Uani 1 1 d . . . . .
C17 C 0.64787(14) -0.0519(2) 0.74619(17) 0.0261(7) Uani 1 1 d . . . . .
H17 H 0.618949 -0.037809 0.767908 0.031 Uiso 1 1 calc R U . . .
C58 C 0.87501(16) 0.5993(2) 0.69860(19) 0.0365(9) Uani 1 1 d . . . . .
H58 H 0.888633 0.569652 0.665157 0.044 Uiso 1 1 calc R U . . .
C72 C 0.72271(17) 0.1132(2) 0.35130(19) 0.0366(9) Uani 1 1 d . . . . .
H72A H 0.704236 0.070261 0.315076 0.055 Uiso 1 1 calc R U . . .
H72B H 0.694729 0.130391 0.375685 0.055 Uiso 1 1 calc R U . . .
H72C H 0.757090 0.085156 0.383189 0.055 Uiso 1 1 calc R U . . .
C44 C 0.69234(17) 0.7495(2) 0.5089(2) 0.0387(9) Uani 1 1 d . . . . .
H44 H 0.702619 0.804998 0.532580 0.046 Uiso 1 1 calc R U . . .
C50 C 1.01328(15) 0.3185(3) 0.52105(17) 0.0327(8) Uani 1 1 d . . . . .
H50 H 1.038668 0.324543 0.493383 0.039 Uiso 1 1 calc R U . . .
C24 C 0.51537(16) 0.2495(3) 0.49084(19) 0.0351(8) Uani 1 1 d . . . . .
H24 H 0.529916 0.277744 0.534094 0.042 Uiso 1 1 calc R U . . .
C76 C 0.66333(16) 0.3368(2) 0.35864(18) 0.0342(8) Uani 1 1 d . . . . .
H76A H 0.644795 0.287847 0.327666 0.051 Uiso 1 1 calc R U . . .
H76B H 0.669402 0.388827 0.332050 0.051 Uiso 1 1 calc R U . . .
H76C H 0.637993 0.354276 0.386316 0.051 Uiso 1 1 calc R U . . .
C48 C 0.98549(15) 0.2414(2) 0.60890(18) 0.0289(7) Uani 1 1 d . . . . .
H48 H 0.991762 0.194048 0.641470 0.035 Uiso 1 1 calc R U . . .
C7 C 0.54168(16) 0.4532(2) 0.61332(18) 0.0327(8) Uani 1 1 d . . . . .
H7 H 0.553259 0.447145 0.573082 0.039 Uiso 1 1 calc R U . . .
C59 C 0.88747(18) 0.6899(3) 0.7125(2) 0.0458(10) Uani 1 1 d . . . . .
H59 H 0.909477 0.722510 0.688636 0.055 Uiso 1 1 calc R U . . .
C62 C 0.82300(15) 0.5950(2) 0.78179(19) 0.0327(8) Uani 1 1 d . . . . .
H62 H 0.800699 0.562932 0.805571 0.039 Uiso 1 1 calc R U . . .
C8 C 0.50125(17) 0.5194(3) 0.6173(2) 0.0402(9) Uani 1 1 d . . . . .
H8 H 0.484343 0.557370 0.579299 0.048 Uiso 1 1 calc R U . . .
C38 C 0.82602(16) 0.6452(2) 0.4752(2) 0.0355(9) Uani 1 1 d . . . . .
H38A H 0.827765 0.692382 0.509182 0.053 Uiso 1 1 calc R U . . .
H38B H 0.787287 0.645531 0.441430 0.053 Uiso 1 1 calc R U . . .
H38C H 0.856025 0.656616 0.452404 0.053 Uiso 1 1 calc R U . . .
C55 C 0.96759(15) 0.4748(2) 0.81473(19) 0.0351(8) Uani 1 1 d . . . . .
H55A H 0.972643 0.515170 0.779105 0.053 Uiso 1 1 calc R U . . .
H55B H 1.006025 0.454967 0.843534 0.053 Uiso 1 1 calc R U . . .
H55C H 0.947109 0.506856 0.842663 0.053 Uiso 1 1 calc R U . . .
C16 C 0.67778(15) -0.1331(2) 0.75893(18) 0.0323(8) Uani 1 1 d . . . . .
H16 H 0.669164 -0.175096 0.789628 0.039 Uiso 1 1 calc R U . . .
C30 C 0.83526(16) 0.0502(2) 0.54844(18) 0.0344(8) Uani 1 1 d . . . . .
H30 H 0.832425 0.104195 0.572192 0.041 Uiso 1 1 calc R U . . .
C66 C 0.94849(16) -0.0225(2) 0.80362(19) 0.0360(9) Uani 1 1 d . . . . .
H66 H 0.956432 -0.084572 0.813812 0.043 Uiso 1 1 calc R U . . .
C34 C 0.78978(18) -0.0741(2) 0.4790(2) 0.0375(9) Uani 1 1 d . . . . .
H34 H 0.755537 -0.106055 0.454785 0.045 Uiso 1 1 calc R U . . .
C15 C 0.71969(16) -0.1539(2) 0.7278(2) 0.0357(9) Uani 1 1 d . . . . .
H15 H 0.739787 -0.209966 0.736876 0.043 Uiso 1 1 calc R U . . .
C28 C 0.53226(17) 0.1666(3) 0.3994(2) 0.0449(10) Uani 1 1 d . . . . .
H28 H 0.558048 0.136087 0.379375 0.054 Uiso 1 1 calc R U . . .
C43 C 0.64910(18) 0.7475(3) 0.4480(2) 0.0407(10) Uani 1 1 d . . . . .
H43 H 0.630827 0.801970 0.428364 0.049 Uiso 1 1 calc R U . . .
C9 C 0.48612(15) 0.5295(2) 0.6761(2) 0.0363(9) Uani 1 1 d . . . . .
H9 H 0.458767 0.574830 0.678782 0.044 Uiso 1 1 calc R U . . .
C31 C 0.88908(18) 0.0189(3) 0.5476(2) 0.0461(11) Uani 1 1 d . . . . .
H31 H 0.923324 0.051126 0.571514 0.055 Uiso 1 1 calc R U . . .
C74 C 0.80643(19) 0.4313(3) 0.3637(2) 0.0451(10) Uani 1 1 d . . . . .
H74A H 0.815335 0.474194 0.331758 0.068 Uiso 1 1 calc R U . . .
H74B H 0.842456 0.416452 0.399599 0.068 Uiso 1 1 calc R U . . .
H74C H 0.778220 0.458511 0.384137 0.068 Uiso 1 1 calc R U . . .
C41 C 0.65935(16) 0.5861(2) 0.44319(18) 0.0338(8) Uani 1 1 d . . . . .
H41 H 0.646498 0.529881 0.421735 0.041 Uiso 1 1 calc R U . . .
C26 C 0.43575(17) 0.2168(3) 0.3913(2) 0.0465(11) Uani 1 1 d . . . . .
H26 H 0.395215 0.218903 0.367306 0.056 Uiso 1 1 calc R U . . .
C70 C 0.86895(16) 0.2053(3) 0.40504(18) 0.0400(9) Uani 1 1 d . . . . .
H70A H 0.855365 0.152893 0.375471 0.060 Uiso 1 1 calc R U . . .
H70B H 0.900473 0.186762 0.445316 0.060 Uiso 1 1 calc R U . . .
H70C H 0.883567 0.251518 0.380048 0.060 Uiso 1 1 calc R U . . .
C20 C 0.63435(17) 0.0266(2) 0.4873(2) 0.0395(9) Uani 1 1 d . . . . .
C60 C 0.86765(18) 0.7325(3) 0.7614(2) 0.0465(11) Uani 1 1 d . . . . .
H60 H 0.876188 0.794570 0.771136 0.056 Uiso 1 1 calc R U . . .
C25 C 0.45608(18) 0.2562(3) 0.4551(2) 0.0453(10) Uani 1 1 d . . . . .
H25 H 0.429981 0.287493 0.474207 0.054 Uiso 1 1 calc R U . . .
C27 C 0.47331(19) 0.1752(3) 0.3631(2) 0.0557(13) Uani 1 1 d . . . . .
H27 H 0.459354 0.151548 0.318251 0.067 Uiso 1 1 calc R U . . .
C61 C 0.83578(17) 0.6860(3) 0.7959(2) 0.0419(10) Uani 1 1 d . . . . .
H61 H 0.822404 0.715723 0.829534 0.050 Uiso 1 1 calc R U . . .
C42 C 0.63198(19) 0.6663(3) 0.4151(2) 0.0471(11) Uani 1 1 d . . . . .
H42 H 0.601476 0.664983 0.373248 0.057 Uiso 1 1 calc R U . . .
C2S C 0.66901(19) 0.5916(3) 0.6773(2) 0.0517(11) Uani 1 1 d . . . . .
H2SA H 0.631036 0.597286 0.642480 0.077 Uiso 1 1 calc R U . . .
H2SB H 0.683831 0.530000 0.676879 0.077 Uiso 1 1 calc R U . . .
H2SC H 0.696752 0.634455 0.667603 0.077 Uiso 1 1 calc R U . . .
C10 C 0.50993(16) 0.4750(2) 0.7314(2) 0.0372(9) Uani 1 1 d . . . . .
H10 H 0.499720 0.483420 0.772342 0.045 Uiso 1 1 calc R U . . .
C33 C 0.84463(19) -0.1044(2) 0.4786(2) 0.0464(11) Uani 1 1 d . . . . .
H33 H 0.847846 -0.157922 0.454455 0.056 Uiso 1 1 calc R U . . .
C32 C 0.89416(19) -0.0580(3) 0.5128(2) 0.0467(10) Uani 1 1 d . . . . .
H32 H 0.931592 -0.078928 0.512292 0.056 Uiso 1 1 calc R U . . .
C21 C 0.57610(19) -0.0191(3) 0.4737(3) 0.0646(15) Uani 1 1 d . . . . .
H21A H 0.552691 0.012020 0.498772 0.097 Uiso 1 1 calc R U . . .
H21B H 0.581931 -0.082110 0.488726 0.097 Uiso 1 1 calc R U . . .
H21C H 0.555594 -0.017093 0.424793 0.097 Uiso 1 1 calc R U . . .
C1S C 0.6623(2) 0.6108(3) 0.7431(3) 0.0578(12) Uani 1 1 d . U . . .
N1S N 0.6596(3) 0.6282(4) 0.7963(3) 0.1026(18) Uani 1 1 d . U . . .

loop_
_atom_site_aniso_label
_atom_site_aniso_U_11
_atom_site_aniso_U_22
_atom_site_aniso_U_33
_atom_site_aniso_U_23
_atom_site_aniso_U_13
_atom_site_aniso_U_12
Sm1 0.01376(7) 0.01362(7) 0.01751(8) 0.00003(6) 0.00653(5) -0.00065(6)
O1 0.0160(10) 0.0219(11) 0.0241(11) 0.0011(9) 0.0096(8) 0.0007(8)
O7 0.0147(10) 0.0194(10) 0.0208(11) 0.0039(9) 0.0031(8) -0.0009(8)
O2 0.0212(11) 0.0195(11) 0.0261(12) -0.0018(9) 0.0111(9) -0.0002(8)
O3 0.0247(11) 0.0185(10) 0.0264(11) -0.0039(9) 0.0134(9) -0.0046(9)
O6 0.0205(11) 0.0202(11) 0.0277(12) 0.0030(9) 0.0088(9) -0.0027(9)
O5 0.0180(10) 0.0180(10) 0.0235(11) 0.0020(9) 0.0121(9) -0.0017(8)
O8 0.0190(11) 0.0233(11) 0.0278(12) -0.0046(10) 0.0078(9) -0.0006(9)
O4 0.0226(11) 0.0192(11) 0.0242(12) -0.0005(9) 0.0033(9) -0.0042(9)
N5 0.0188(13) 0.0180(12) 0.0221(13) 0.0020(11) 0.0071(10) -0.0033(10)
N1 0.0187(13) 0.0179(13) 0.0262(14) 0.0028(11) 0.0093(11) -0.0001(10)
N6 0.0258(14) 0.0180(13) 0.0273(15) 0.0025(11) 0.0091(12) -0.0059(11)
N9 0.0295(15) 0.0250(14) 0.0161(13) -0.0014(11) 0.0069(11) -0.0022(11)
N7 0.0181(13) 0.0252(14) 0.0235(14) 0.0009(12) 0.0035(11) -0.0003(11)
N2 0.0177(13) 0.0261(14) 0.0315(15) 0.0019(12) 0.0111(11) -0.0019(11)
N3 0.0326(16) 0.0159(13) 0.0355(16) -0.0007(12) 0.0092(13) -0.0014(11)
N8 0.0187(13) 0.0312(15) 0.0262(14) -0.0002(13) 0.0042(11) -0.0033(11)
C46 0.0158(14) 0.0226(15) 0.0232(16) -0.0036(13) 0.0038(12) -0.0051(12)
C3 0.0194(15) 0.0202(15) 0.0275(16) 0.0016(13) 0.0103(13) 0.0005(12)
C36 0.0193(15) 0.0181(14) 0.0213(15) -0.0007(12) 0.0074(12) -0.0019(11)
N4 0.0363(18) 0.0218(15) 0.063(2) -0.0084(15) 0.0156(16) -0.0076(13)
C39 0.0240(16) 0.0177(15) 0.0168(15) -0.0015(12) 0.0051(12) -0.0003(12)
C37 0.0250(17) 0.0201(15) 0.0270(17) 0.0003(13) 0.0083(14) -0.0044(12)
C71 0.0311(17) 0.0248(16) 0.0203(15) -0.0033(14) 0.0063(13) 0.0010(14)
C53 0.0183(15) 0.0205(15) 0.0233(16) 0.0026(13) 0.0062(12) -0.0024(12)
C1 0.0224(15) 0.0208(15) 0.0133(14) 0.0003(12) 0.0063(12) -0.0017(11)
C63 0.0228(16) 0.0263(16) 0.0237(16) 0.0049(14) 0.0124(13) 0.0065(13)
C2 0.0162(15) 0.0234(16) 0.0233(16) 0.0001(13) 0.0086(12) 0.0008(12)
C68 0.0243(17) 0.0355(19) 0.0284(18) 0.0055(15) 0.0057(14) 0.0043(14)
C52 0.0158(14) 0.0247(16) 0.0182(14) 0.0016(12) 0.0080(11) 0.0001(12)
C5 0.0203(15) 0.0249(16) 0.0192(15) -0.0016(13) 0.0066(12) -0.0020(12)
C57 0.0208(16) 0.0207(16) 0.0302(18) -0.0006(14) 0.0031(13) -0.0014(12)
C13 0.0322(18) 0.0198(16) 0.0324(19) 0.0012(14) 0.0134(15) -0.0008(13)
C56 0.0231(16) 0.0226(15) 0.0212(16) -0.0026(13) 0.0098(13) -0.0034(12)
C35 0.0174(14) 0.0209(15) 0.0153(14) -0.0017(12) 0.0059(11) -0.0014(11)
C12 0.0186(15) 0.0170(14) 0.0247(16) 0.0001(13) 0.0023(12) 0.0013(11)
C6 0.0208(16) 0.0209(15) 0.0301(18) -0.0027(13) 0.0113(13) -0.0020(12)
C4 0.0188(16) 0.0305(19) 0.056(2) 0.0060(17) 0.0149(16) 0.0008(14)
C64 0.0248(17) 0.0270(18) 0.0297(18) 0.0043(15) 0.0007(14) 0.0068(13)
C45 0.0301(18) 0.0224(17) 0.036(2) 0.0005(15) 0.0094(15) -0.0019(13)
C40 0.0246(16) 0.0211(15) 0.0264(17) 0.0032(13) 0.0108(13) 0.0028(13)
C23 0.0230(16) 0.0326(19) 0.0281(17) -0.0026(15) 0.0069(14) -0.0060(14)
C14 0.0294(19) 0.0263(18) 0.050(2) -0.0028(17) 0.0164(17) 0.0039(14)
C47 0.0155(14) 0.0283(17) 0.0281(16) 0.0005(15) 0.0082(12) -0.0006(13)
C11 0.0312(19) 0.0315(19) 0.0344(19) -0.0001(16) 0.0161(16) 0.0038(15)
C69 0.0277(18) 0.040(2) 0.0189(16) -0.0005(15) 0.0067(14) 0.0035(15)
C54 0.0216(16) 0.0315(18) 0.0231(17) 0.0014(14) 0.0054(13) -0.0024(13)
C67 0.0238(17) 0.037(2) 0.040(2) 0.0129(17) 0.0045(15) 0.0100(15)
C65 0.033(2) 0.0280(19) 0.043(2) 0.0005(17) 0.0019(17) 0.0036(15)
C29 0.038(2) 0.0197(16) 0.0314(19) 0.0034(14) 0.0147(16) 0.0028(14)
C75 0.0314(18) 0.0301(17) 0.0230(16) -0.0001(15) 0.0108(14) 0.0045(15)
C51 0.0237(17) 0.0323(18) 0.0262(17) 0.0014(15) 0.0102(14) -0.0024(14)
C73 0.041(2) 0.0287(18) 0.0218(17) -0.0006(14) 0.0152(15) -0.0053(15)
C18 0.0324(18) 0.0203(15) 0.0201(16) 0.0026(13) 0.0131(14) 0.0012(13)
C22 0.0256(16) 0.0254(16) 0.0211(15) 0.0011(14) 0.0079(13) -0.0041(13)
C49 0.0204(17) 0.039(2) 0.040(2) -0.0026(17) 0.0074(15) 0.0062(15)
C19 0.0297(18) 0.0230(17) 0.0290(18) -0.0042(14) 0.0080(15) -0.0042(14)
C17 0.0227(16) 0.0283(17) 0.0286(18) 0.0027(14) 0.0097(14) -0.0019(13)
C58 0.037(2) 0.0318(19) 0.040(2) 0.0012(17) 0.0109(17) -0.0061(16)
C72 0.046(2) 0.0283(19) 0.035(2) 0.0026(16) 0.0110(17) -0.0006(16)
C44 0.042(2) 0.0194(17) 0.057(3) 0.0004(17) 0.019(2) -0.0003(15)
C50 0.0203(16) 0.050(2) 0.0298(18) 0.0009(17) 0.0107(14) -0.0018(15)
C24 0.035(2) 0.038(2) 0.0305(19) -0.0017(17) 0.0077(16) 0.0000(16)
C76 0.035(2) 0.0363(19) 0.0310(19) -0.0003(16) 0.0104(16) 0.0111(16)
C48 0.0243(17) 0.0273(17) 0.0345(19) 0.0007(15) 0.0075(15) 0.0030(14)
C7 0.035(2) 0.0282(18) 0.035(2) 0.0056(16) 0.0106(16) 0.0061(15)
C59 0.041(2) 0.031(2) 0.062(3) 0.004(2) 0.009(2) -0.0121(18)
C62 0.0286(18) 0.0280(18) 0.039(2) -0.0056(16) 0.0070(16) 0.0020(14)
C8 0.038(2) 0.034(2) 0.046(2) 0.0100(18) 0.0073(18) 0.0110(17)
C38 0.0318(19) 0.0259(18) 0.051(2) 0.0123(17) 0.0154(17) -0.0045(15)
C55 0.0263(18) 0.033(2) 0.039(2) -0.0036(17) -0.0008(16) -0.0043(15)
C16 0.035(2) 0.0202(16) 0.037(2) 0.0080(15) 0.0034(16) -0.0024(14)
C30 0.037(2) 0.0305(19) 0.0310(19) -0.0054(16) 0.0019(16) 0.0117(15)
C66 0.033(2) 0.0283(18) 0.044(2) 0.0101(17) 0.0075(17) 0.0081(15)
C34 0.045(2) 0.0227(17) 0.050(2) -0.0052(17) 0.0232(19) -0.0043(16)
C15 0.033(2) 0.0198(17) 0.050(2) 0.0021(17) 0.0059(17) 0.0054(14)
C28 0.028(2) 0.064(3) 0.042(2) -0.015(2) 0.0096(17) -0.0045(18)
C43 0.047(2) 0.030(2) 0.051(2) 0.0115(18) 0.023(2) 0.0182(17)
C9 0.0243(18) 0.0301(19) 0.057(3) -0.0008(18) 0.0154(17) 0.0081(15)
C31 0.039(2) 0.044(2) 0.048(2) -0.015(2) 0.0014(19) 0.0110(18)
C74 0.061(3) 0.040(2) 0.038(2) -0.0077(19) 0.021(2) -0.019(2)
C41 0.034(2) 0.0265(18) 0.038(2) -0.0027(16) 0.0060(16) 0.0108(15)
C26 0.027(2) 0.062(3) 0.044(2) -0.014(2) 0.0004(17) -0.0018(18)
C70 0.0284(19) 0.064(3) 0.0280(19) -0.0046(19) 0.0088(15) 0.0045(18)
C20 0.036(2) 0.0237(18) 0.059(3) -0.0055(18) 0.0148(19) -0.0064(15)
C60 0.042(2) 0.0229(19) 0.062(3) -0.0030(19) -0.005(2) -0.0060(17)
C25 0.032(2) 0.055(3) 0.050(3) 0.002(2) 0.0125(19) 0.0038(19)
C27 0.038(2) 0.083(4) 0.038(2) -0.021(2) -0.0013(19) -0.009(2)
C61 0.042(2) 0.031(2) 0.045(2) -0.0103(18) 0.0006(18) 0.0110(17)
C42 0.049(3) 0.046(2) 0.040(2) 0.0026(19) 0.0030(19) 0.025(2)
C2S 0.047(3) 0.036(2) 0.067(3) -0.009(2) 0.009(2) -0.0025(19)
C10 0.033(2) 0.036(2) 0.051(2) -0.0059(18) 0.0249(18) 0.0022(16)
C33 0.059(3) 0.0230(18) 0.069(3) -0.0079(19) 0.036(2) 0.0018(18)
C32 0.045(2) 0.036(2) 0.064(3) 0.000(2) 0.025(2) 0.0145(18)
C21 0.044(3) 0.032(2) 0.119(4) -0.021(3) 0.026(3) -0.0144(19)
C1S 0.067(2) 0.041(2) 0.067(2) 0.0043(19) 0.023(2) 0.0062(18)
N1S 0.152(4) 0.078(3) 0.096(3) 0.009(3) 0.063(3) 0.011(3)

loop_
_atom_type_symbol
_atom_type_description
_atom_type_scat_dispersion_real
_atom_type_scat_dispersion_imag
_atom_type_scat_source
C C 0.0033 0.0016 'International Tables Vol C Tables 4.2.6.8 and 6.1.1.4'
H H 0.0000 0.0000 'International Tables Vol C Tables 4.2.6.8 and 6.1.1.4'
N N 0.0061 0.0033 'International Tables Vol C Tables 4.2.6.8 and 6.1.1.4'
O O 0.0106 0.0060 'International Tables Vol C Tables 4.2.6.8 and 6.1.1.4'
Sm Sm -0.1638 3.4418 'International Tables Vol C Tables 4.2.6.8 and 6.1.1.4'

loop_
_geom_angle_atom_site_label_1
_geom_angle_atom_site_label_2
_geom_angle_atom_site_label_3
_geom_angle
_geom_angle_site_symmetry_1
_geom_angle_site_symmetry_3
_geom_angle_publ_flag
O1 Sm1 O2 72.13(7) . . ?
O1 Sm1 O6 147.97(7) . . ?
O1 Sm1 O8 115.05(7) . . ?
O1 Sm1 O4 78.16(7) . . ?
O7 Sm1 O1 72.97(7) . . ?
O7 Sm1 O2 114.76(7) . . ?
O7 Sm1 O6 137.19(7) . . ?
O7 Sm1 O8 72.54(7) . . ?
O7 Sm1 O4 146.04(7) . . ?
O2 Sm1 O6 82.45(7) . . ?
O2 Sm1 O8 75.09(7) . . ?
O2 Sm1 O4 71.44(7) . . ?
O3 Sm1 O1 79.56(7) . . ?
O3 Sm1 O7 85.99(7) . . ?
O3 Sm1 O2 136.87(7) . . ?
O3 Sm1 O6 108.29(7) . . ?
O3 Sm1 O8 147.73(7) . . ?
O3 Sm1 O4 71.37(7) . . ?
O6 Sm1 O8 75.20(7) . . ?
O6 Sm1 O4 75.44(7) . . ?
O5 Sm1 O1 138.10(7) . . ?
O5 Sm1 O7 73.60(7) . . ?
O5 Sm1 O2 146.55(7) . . ?
O5 Sm1 O3 73.59(7) . . ?
O5 Sm1 O6 72.45(7) . . ?
O5 Sm1 O8 77.32(7) . . ?
O5 Sm1 O4 120.90(7) . . ?
O4 Sm1 O8 137.69(7) . . ?
C1 O1 Sm1 128.81(18) . . ?
C52 O7 Sm1 127.64(18) . . ?
C5 O2 Sm1 135.7(2) . . ?
C18 O3 Sm1 125.2(2) . . ?
C39 O6 Sm1 134.9(2) . . ?
C35 O5 Sm1 130.66(19) . . ?
C56 O8 Sm1 132.4(2) . . ?
C22 O4 Sm1 134.0(2) . . ?
N6 N5 C46 119.4(2) . . ?
C35 N5 N6 112.1(2) . . ?
C35 N5 C46 127.7(3) . . ?
N2 N1 C12 119.8(2) . . ?
C1 N1 N2 113.0(2) . . ?
C1 N1 C12 127.0(3) . . ?
C37 N6 N5 105.6(2) . . ?
C71 N9 C69 111.8(3) . . ?
C71 N9 C75 111.6(2) . . ?
C71 N9 C73 105.5(2) . . ?
C69 N9 C73 111.7(3) . . ?
C75 N9 C69 104.9(2) . . ?
C75 N9 C73 111.5(3) . . ?
N8 N7 C63 118.9(2) . . ?
C52 N7 N8 112.3(2) . . ?
C52 N7 C63 128.0(3) . . ?
C3 N2 N1 105.9(2) . . ?
N4 N3 C29 120.0(3) . . ?
C18 N3 N4 111.1(3) . . ?
C18 N3 C29 128.7(3) . . ?
C54 N8 N7 106.1(3) . . ?
C47 C46 N5 120.3(3) . . ?
C47 C46 C51 120.7(3) . . ?
C51 C46 N5 119.0(3) . . ?
N2 C3 C2 111.4(3) . . ?
N2 C3 C4 118.4(3) . . ?
C2 C3 C4 130.1(3) . . ?
C39 C36 C37 132.7(3) . . ?
C39 C36 C35 122.0(3) . . ?
C35 C36 C37 104.6(3) . . ?
C20 N4 N3 106.7(3) . . ?
O6 C39 C36 122.4(3) . . ?
O6 C39 C40 117.8(3) . . ?
C36 C39 C40 119.7(3) . . ?
N6 C37 C36 112.2(3) . . ?
N6 C37 C38 117.5(3) . . ?
C36 C37 C38 130.1(3) . . ?
N9 C71 H71A 108.3 . . ?
N9 C71 H71B 108.3 . . ?
H71A C71 H71B 107.4 . . ?
C72 C71 N9 115.9(3) . . ?
C72 C71 H71A 108.3 . . ?
C72 C71 H71B 108.3 . . ?
C52 C53 C54 104.9(3) . . ?
C56 C53 C52 122.9(3) . . ?
C56 C53 C54 131.8(3) . . ?
O1 C1 N1 124.7(3) . . ?
O1 C1 C2 130.5(3) . . ?
N1 C1 C2 104.8(3) . . ?
C68 C63 N7 118.1(3) . . ?
C64 C63 N7 121.6(3) . . ?
C64 C63 C68 120.3(3) . . ?
C1 C2 C3 104.9(3) . . ?
C5 C2 C3 133.1(3) . . ?
C5 C2 C1 122.0(3) . . ?
C63 C68 H68 120.2 . . ?
C67 C68 C63 119.6(3) . . ?
C67 C68 H68 120.2 . . ?
O7 C52 N7 123.8(3) . . ?
O7 C52 C53 131.0(3) . . ?
N7 C52 C53 105.2(3) . . ?
O2 C5 C2 122.3(3) . . ?
O2 C5 C6 115.2(3) . . ?
C2 C5 C6 122.5(3) . . ?
C58 C57 C56 121.0(3) . . ?
C62 C57 C56 119.5(3) . . ?
C62 C57 C58 119.5(3) . . ?
C12 C13 H13 120.1 . . ?
C14 C13 H13 120.1 . . ?
C14 C13 C12 119.8(3) . . ?
O8 C56 C53 122.6(3) . . ?
O8 C56 C57 117.5(3) . . ?
C53 C56 C57 119.8(3) . . ?
O5 C35 N5 123.9(3) . . ?
O5 C35 C36 130.6(3) . . ?
N5 C35 C36 105.5(2) . . ?
C13 C12 N1 121.1(3) . . ?
C13 C12 C17 120.1(3) . . ?
C17 C12 N1 118.8(3) . . ?
C11 C6 C5 120.7(3) . . ?
C7 C6 C5 119.3(3) . . ?
C7 C6 C11 119.7(3) . . ?
C3 C4 H4A 109.5 . . ?
C3 C4 H4B 109.5 . . ?
C3 C4 H4C 109.5 . . ?
H4A C4 H4B 109.5 . . ?
H4A C4 H4C 109.5 . . ?
H4B C4 H4C 109.5 . . ?
C63 C64 H64 120.2 . . ?
C63 C64 C65 119.5(3) . . ?
C65 C64 H64 120.2 . . ?
C40 C45 H45 120.1 . . ?
C40 C45 C44 119.8(3) . . ?
C44 C45 H45 120.1 . . ?
C45 C40 C39 121.7(3) . . ?
C41 C40 C39 118.0(3) . . ?
C41 C40 C45 120.3(3) . . ?
C24 C23 C22 119.4(3) . . ?
C28 C23 C22 121.4(3) . . ?
C28 C23 C24 118.8(3) . . ?
C13 C14 H14 119.8 . . ?
C15 C14 C13 120.4(3) . . ?
C15 C14 H14 119.8 . . ?
C46 C47 H47 120.4 . . ?
C46 C47 C48 119.1(3) . . ?
C48 C47 H47 120.4 . . ?
C6 C11 H11 119.9 . . ?
C10 C11 C6 120.1(3) . . ?
C10 C11 H11 119.9 . . ?
N9 C69 H69A 108.4 . . ?
N9 C69 H69B 108.4 . . ?
H69A C69 H69B 107.5 . . ?
C70 C69 N9 115.4(3) . . ?
C70 C69 H69A 108.4 . . ?
C70 C69 H69B 108.4 . . ?
N8 C54 C53 111.5(3) . . ?
N8 C54 C55 118.1(3) . . ?
C53 C54 C55 130.3(3) . . ?
C68 C67 H67 119.5 . . ?
C68 C67 C66 121.1(3) . . ?
C66 C67 H67 119.5 . . ?
C64 C65 H65 119.7 . . ?
C66 C65 C64 120.5(3) . . ?
C66 C65 H65 119.7 . . ?
C30 C29 N3 121.7(3) . . ?
C30 C29 C34 119.8(3) . . ?
C34 C29 N3 118.4(3) . . ?
N9 C75 H75A 108.2 . . ?
N9 C75 H75B 108.2 . . ?
H75A C75 H75B 107.4 . . ?
C76 C75 N9 116.2(3) . . ?
C76 C75 H75A 108.2 . . ?
C76 C75 H75B 108.2 . . ?
C46 C51 H51 120.3 . . ?
C50 C51 C46 119.3(3) . . ?
C50 C51 H51 120.3 . . ?
N9 C73 H73A 108.4 . . ?
N9 C73 H73B 108.4 . . ?
H73A C73 H73B 107.4 . . ?
C74 C73 N9 115.7(3) . . ?
C74 C73 H73A 108.4 . . ?
C74 C73 H73B 108.4 . . ?
O3 C18 N3 123.3(3) . . ?
O3 C18 C19 130.9(3) . . ?
N3 C18 C19 105.7(3) . . ?
O4 C22 C23 116.8(3) . . ?
O4 C22 C19 121.8(3) . . ?
C19 C22 C23 121.4(3) . . ?
C50 C49 H49 120.1 . . ?
C50 C49 C48 119.9(3) . . ?
C48 C49 H49 120.1 . . ?
C18 C19 C20 105.4(3) . . ?
C22 C19 C18 121.7(3) . . ?
C22 C19 C20 132.9(3) . . ?
C12 C17 H17 120.6 . . ?
C16 C17 C12 118.8(3) . . ?
C16 C17 H17 120.6 . . ?
C57 C58 H58 119.9 . . ?
C59 C58 C57 120.3(4) . . ?
C59 C58 H58 119.9 . . ?
C71 C72 H72A 109.5 . . ?
C71 C72 H72B 109.5 . . ?
C71 C72 H72C 109.5 . . ?
H72A C72 H72B 109.5 . . ?
H72A C72 H72C 109.5 . . ?
H72B C72 H72C 109.5 . . ?
C45 C44 H44 119.9 . . ?
C43 C44 C45 120.2(3) . . ?
C43 C44 H44 119.9 . . ?
C51 C50 H50 119.7 . . ?
C49 C50 C51 120.7(3) . . ?
C49 C50 H50 119.7 . . ?
C23 C24 H24 119.8 . . ?
C23 C24 C25 120.5(4) . . ?
C25 C24 H24 119.8 . . ?
C75 C76 H76A 109.5 . . ?
C75 C76 H76B 109.5 . . ?
C75 C76 H76C 109.5 . . ?
H76A C76 H76B 109.5 . . ?
H76A C76 H76C 109.5 . . ?
H76B C76 H76C 109.5 . . ?
C47 C48 H48 119.8 . . ?
C49 C48 C47 120.3(3) . . ?
C49 C48 H48 119.8 . . ?
C6 C7 H7 120.1 . . ?
C6 C7 C8 119.9(3) . . ?
C8 C7 H7 120.1 . . ?
C58 C59 H59 120.2 . . ?
C60 C59 C58 119.5(4) . . ?
C60 C59 H59 120.2 . . ?
C57 C62 H62 119.9 . . ?
C57 C62 C61 120.1(4) . . ?
C61 C62 H62 119.9 . . ?
C7 C8 H8 120.1 . . ?
C9 C8 C7 119.7(3) . . ?
C9 C8 H8 120.1 . . ?
C37 C38 H38A 109.5 . . ?
C37 C38 H38B 109.5 . . ?
C37 C38 H38C 109.5 . . ?
H38A C38 H38B 109.5 . . ?
H38A C38 H38C 109.5 . . ?
H38B C38 H38C 109.5 . . ?
C54 C55 H55A 109.5 . . ?
C54 C55 H55B 109.5 . . ?
C54 C55 H55C 109.5 . . ?
H55A C55 H55B 109.5 . . ?
H55A C55 H55C 109.5 . . ?
H55B C55 H55C 109.5 . . ?
C17 C16 H16 119.5 . . ?
C15 C16 C17 120.9(3) . . ?
C15 C16 H16 119.5 . . ?
C29 C30 H30 120.0 . . ?
C31 C30 C29 120.0(3) . . ?
C31 C30 H30 120.0 . . ?
C67 C66 H66 120.5 . . ?
C65 C66 C67 118.9(3) . . ?
C65 C66 H66 120.5 . . ?
C29 C34 H34 120.4 . . ?
C29 C34 C33 119.3(4) . . ?
C33 C34 H34 120.4 . . ?
C14 C15 H15 120.1 . . ?
C16 C15 C14 119.9(3) . . ?
C16 C15 H15 120.1 . . ?
C23 C28 H28 119.8 . . ?
C23 C28 C27 120.5(4) . . ?
C27 C28 H28 119.8 . . ?
C44 C43 H43 119.9 . . ?
C44 C43 C42 120.1(3) . . ?
C42 C43 H43 119.9 . . ?
C8 C9 H9 119.6 . . ?
C8 C9 C10 120.9(3) . . ?
C10 C9 H9 119.6 . . ?
C30 C31 H31 119.5 . . ?
C32 C31 C30 121.0(4) . . ?
C32 C31 H31 119.5 . . ?
C73 C74 H74A 109.5 . . ?
C73 C74 H74B 109.5 . . ?
C73 C74 H74C 109.5 . . ?
H74A C74 H74B 109.5 . . ?
H74A C74 H74C 109.5 . . ?
H74B C74 H74C 109.5 . . ?
C40 C41 H41 120.4 . . ?
C40 C41 C42 119.2(3) . . ?
C42 C41 H41 120.4 . . ?
C25 C26 H26 119.8 . . ?
C27 C26 H26 119.8 . . ?
C27 C26 C25 120.3(4) . . ?
C69 C70 H70A 109.5 . . ?
C69 C70 H70B 109.5 . . ?
C69 C70 H70C 109.5 . . ?
H70A C70 H70B 109.5 . . ?
H70A C70 H70C 109.5 . . ?
H70B C70 H70C 109.5 . . ?
N4 C20 C19 110.8(3) . . ?
N4 C20 C21 119.0(3) . . ?
C19 C20 C21 129.9(4) . . ?
C59 C60 H60 119.7 . . ?
C61 C60 C59 120.5(4) . . ?
C61 C60 H60 119.7 . . ?
C24 C25 H25 120.4 . . ?
C26 C25 C24 119.1(4) . . ?
C26 C25 H25 120.4 . . ?
C28 C27 H27 119.7 . . ?
C26 C27 C28 120.5(4) . . ?
C26 C27 H27 119.7 . . ?
C62 C61 H61 120.0 . . ?
C60 C61 C62 120.0(4) . . ?
C60 C61 H61 120.0 . . ?
C43 C42 C41 120.2(4) . . ?
C43 C42 H42 119.9 . . ?
C41 C42 H42 119.9 . . ?
H2SA C2S H2SB 109.5 . . ?
H2SA C2S H2SC 109.5 . . ?
H2SB C2S H2SC 109.5 . . ?
C1S C2S H2SA 109.5 . . ?
C1S C2S H2SB 109.5 . . ?
C1S C2S H2SC 109.5 . . ?
C11 C10 H10 120.2 . . ?
C9 C10 C11 119.7(3) . . ?
C9 C10 H10 120.2 . . ?
C34 C33 H33 119.7 . . ?
C32 C33 C34 120.6(4) . . ?
C32 C33 H33 119.7 . . ?
C31 C32 C33 119.2(4) . . ?
C31 C32 H32 120.4 . . ?
C33 C32 H32 120.4 . . ?
C20 C21 H21A 109.5 . . ?
C20 C21 H21B 109.5 . . ?
C20 C21 H21C 109.5 . . ?
H21A C21 H21B 109.5 . . ?
H21A C21 H21C 109.5 . . ?
H21B C21 H21C 109.5 . . ?
N1S C1S C2S 176.5(6) . . ?

loop_
_geom_bond_atom_site_label_1
_geom_bond_atom_site_label_2
_geom_bond_distance
_geom_bond_site_symmetry_2
_geom_bond_publ_flag
Sm1 O1 2.375(2) . ?
Sm1 O7 2.3738(19) . ?
Sm1 O2 2.403(2) . ?
Sm1 O3 2.370(2) . ?
Sm1 O6 2.411(2) . ?
Sm1 O5 2.3608(19) . ?
Sm1 O8 2.446(2) . ?
Sm1 O4 2.437(2) . ?
O1 C1 1.259(3) . ?
O7 C52 1.265(3) . ?
O2 C5 1.258(4) . ?
O3 C18 1.266(4) . ?
O6 C39 1.257(3) . ?
O5 C35 1.262(3) . ?
O8 C56 1.254(4) . ?
O4 C22 1.256(4) . ?
N5 N6 1.401(3) . ?
N5 C46 1.422(4) . ?
N5 C35 1.365(4) . ?
N1 N2 1.388(3) . ?
N1 C1 1.364(4) . ?
N1 C12 1.420(4) . ?
N6 C37 1.305(4) . ?
N9 C71 1.515(4) . ?
N9 C69 1.522(4) . ?
N9 C75 1.520(4) . ?
N9 C73 1.524(4) . ?
N7 N8 1.393(4) . ?
N7 C63 1.430(4) . ?
N7 C52 1.370(4) . ?
N2 C3 1.312(4) . ?
N3 N4 1.398(4) . ?
N3 C29 1.418(4) . ?
N3 C18 1.372(4) . ?
N8 C54 1.307(4) . ?
C46 C47 1.387(4) . ?
C46 C51 1.388(4) . ?
C3 C2 1.439(4) . ?
C3 C4 1.488(4) . ?
C36 C39 1.418(4) . ?
C36 C37 1.434(4) . ?
C36 C35 1.428(4) . ?
N4 C20 1.308(5) . ?
C39 C40 1.488(4) . ?
C37 C38 1.498(4) . ?
C71 H71A 0.9900 . ?
C71 H71B 0.9900 . ?
C71 C72 1.500(4) . ?
C53 C52 1.426(4) . ?
C53 C56 1.408(4) . ?
C53 C54 1.444(4) . ?
C1 C2 1.435(4) . ?
C63 C68 1.388(4) . ?
C63 C64 1.376(5) . ?
C2 C5 1.411(4) . ?
C68 H68 0.9500 . ?
C68 C67 1.371(5) . ?
C5 C6 1.503(4) . ?
C57 C56 1.499(4) . ?
C57 C58 1.392(5) . ?
C57 C62 1.377(5) . ?
C13 H13 0.9500 . ?
C13 C12 1.386(4) . ?
C13 C14 1.378(4) . ?
C12 C17 1.395(4) . ?
C6 C11 1.391(4) . ?
C6 C7 1.375(4) . ?
C4 H4A 0.9800 . ?
C4 H4B 0.9800 . ?
C4 H4C 0.9800 . ?
C64 H64 0.9500 . ?
C64 C65 1.392(5) . ?
C45 H45 0.9500 . ?
C45 C40 1.386(4) . ?
C45 C44 1.386(5) . ?
C40 C41 1.379(4) . ?
C23 C22 1.499(4) . ?
C23 C24 1.391(5) . ?
C23 C28 1.370(5) . ?
C14 H14 0.9500 . ?
C14 C15 1.378(5) . ?
C47 H47 0.9500 . ?
C47 C48 1.390(4) . ?
C11 H11 0.9500 . ?
C11 C10 1.382(5) . ?
C69 H69A 0.9900 . ?
C69 H69B 0.9900 . ?
C69 C70 1.510(5) . ?
C54 C55 1.490(5) . ?
C67 H67 0.9500 . ?
C67 C66 1.385(5) . ?
C65 H65 0.9500 . ?
C65 C66 1.384(5) . ?
C29 C30 1.373(5) . ?
C29 C34 1.385(5) . ?
C75 H75A 0.9900 . ?
C75 H75B 0.9900 . ?
C75 C76 1.511(5) . ?
C51 H51 0.9500 . ?
C51 C50 1.386(5) . ?
C73 H73A 0.9900 . ?
C73 H73B 0.9900 . ?
C73 C74 1.505(5) . ?
C18 C19 1.414(5) . ?
C22 C19 1.409(4) . ?
C49 H49 0.9500 . ?
C49 C50 1.372(5) . ?
C49 C48 1.389(5) . ?
C19 C20 1.439(5) . ?
C17 H17 0.9500 . ?
C17 C16 1.385(5) . ?
C58 H58 0.9500 . ?
C58 C59 1.387(5) . ?
C72 H72A 0.9800 . ?
C72 H72B 0.9800 . ?
C72 H72C 0.9800 . ?
C44 H44 0.9500 . ?
C44 C43 1.368(5) . ?
C50 H50 0.9500 . ?
C24 H24 0.9500 . ?
C24 C25 1.395(5) . ?
C76 H76A 0.9800 . ?
C76 H76B 0.9800 . ?
C76 H76C 0.9800 . ?
C48 H48 0.9500 . ?
C7 H7 0.9500 . ?
C7 C8 1.397(5) . ?
C59 H59 0.9500 . ?
C59 C60 1.382(6) . ?
C62 H62 0.9500 . ?
C62 C61 1.393(5) . ?
C8 H8 0.9500 . ?
C8 C9 1.368(5) . ?
C38 H38A 0.9800 . ?
C38 H38B 0.9800 . ?
C38 H38C 0.9800 . ?
C55 H55A 0.9800 . ?
C55 H55B 0.9800 . ?
C55 H55C 0.9800 . ?
C16 H16 0.9500 . ?
C16 C15 1.373(5) . ?
C30 H30 0.9500 . ?
C30 C31 1.373(5) . ?
C66 H66 0.9500 . ?
C34 H34 0.9500 . ?
C34 C33 1.389(5) . ?
C15 H15 0.9500 . ?
C28 H28 0.9500 . ?
C28 C27 1.392(5) . ?
C43 H43 0.9500 . ?
C43 C42 1.381(6) . ?
C9 H9 0.9500 . ?
C9 C10 1.373(5) . ?
C31 H31 0.9500 . ?
C31 C32 1.370(5) . ?
C74 H74A 0.9800 . ?
C74 H74B 0.9800 . ?
C74 H74C 0.9800 . ?
C41 H41 0.9500 . ?
C41 C42 1.396(5) . ?
C26 H26 0.9500 . ?
C26 C25 1.384(5) . ?
C26 C27 1.352(6) . ?
C70 H70A 0.9800 . ?
C70 H70B 0.9800 . ?
C70 H70C 0.9800 . ?
C20 C21 1.499(5) . ?
C60 H60 0.9500 . ?
C60 C61 1.370(6) . ?
C25 H25 0.9500 . ?
C27 H27 0.9500 . ?
C61 H61 0.9500 . ?
C42 H42 0.9500 . ?
C2S H2SA 0.9800 . ?
C2S H2SB 0.9800 . ?
C2S H2SC 0.9800 . ?
C2S C1S 1.436(6) . ?
C10 H10 0.9500 . ?
C33 H33 0.9500 . ?
C33 C32 1.371(6) . ?
C32 H32 0.9500 . ?
C21 H21A 0.9800 . ?
C21 H21B 0.9800 . ?
C21 H21C 0.9800 . ?
C1S N1S 1.142(6) . ?

loop_
_geom_torsion_atom_site_label_1
_geom_torsion_atom_site_label_2
_geom_torsion_atom_site_label_3
_geom_torsion_atom_site_label_4
_geom_torsion
_geom_torsion_site_symmetry_1
_geom_torsion_site_symmetry_2
_geom_torsion_site_symmetry_3
_geom_torsion_site_symmetry_4
_geom_torsion_publ_flag
Sm1 O1 C1 N1 159.3(2) . . . . ?
Sm1 O1 C1 C2 -22.8(4) . . . . ?
Sm1 O7 C52 N7 -160.0(2) . . . . ?
Sm1 O7 C52 C53 21.9(5) . . . . ?
Sm1 O2 C5 C2 21.3(5) . . . . ?
Sm1 O2 C5 C6 -159.3(2) . . . . ?
Sm1 O3 C18 N3 -149.9(2) . . . . ?
Sm1 O3 C18 C19 33.1(5) . . . . ?
Sm1 O6 C39 C36 26.2(4) . . . . ?
Sm1 O6 C39 C40 -156.4(2) . . . . ?
Sm1 O5 C35 N5 169.04(19) . . . . ?
Sm1 O5 C35 C36 -13.3(5) . . . . ?
Sm1 O8 C56 C53 -27.0(5) . . . . ?
Sm1 O8 C56 C57 153.0(2) . . . . ?
Sm1 O4 C22 C23 167.9(2) . . . . ?
Sm1 O4 C22 C19 -14.6(5) . . . . ?
O1 C1 C2 C3 179.6(3) . . . . ?
O1 C1 C2 C5 -1.3(5) . . . . ?
O2 C5 C6 C11 -117.0(3) . . . . ?
O2 C5 C6 C7 57.1(4) . . . . ?
O3 C18 C19 C22 4.1(6) . . . . ?
O3 C18 C19 C20 -177.8(3) . . . . ?
O6 C39 C40 C45 122.1(3) . . . . ?
O6 C39 C40 C41 -59.4(4) . . . . ?
O4 C22 C19 C18 -14.3(5) . . . . ?
O4 C22 C19 C20 168.1(4) . . . . ?
N5 N6 C37 C36 -0.7(4) . . . . ?
N5 N6 C37 C38 -176.7(3) . . . . ?
N5 C46 C47 C48 179.9(3) . . . . ?
N5 C46 C51 C50 179.8(3) . . . . ?
N1 N2 C3 C2 -0.6(4) . . . . ?
N1 N2 C3 C4 176.5(3) . . . . ?
N1 C1 C2 C3 -2.2(3) . . . . ?
N1 C1 C2 C5 176.9(3) . . . . ?
N1 C12 C17 C16 179.1(3) . . . . ?
N6 N5 C46 C47 157.8(3) . . . . ?
N6 N5 C46 C51 -21.5(4) . . . . ?
N6 N5 C35 O5 175.5(3) . . . . ?
N6 N5 C35 C36 -2.7(3) . . . . ?
N7 N8 C54 C53 0.7(4) . . . . ?
N7 N8 C54 C55 177.4(3) . . . . ?
N7 C63 C68 C67 177.6(3) . . . . ?
N7 C63 C64 C65 -178.5(3) . . . . ?
N2 N1 C1 O1 -179.6(3) . . . . ?
N2 N1 C1 C2 2.0(3) . . . . ?
N2 N1 C12 C13 151.2(3) . . . . ?
N2 N1 C12 C17 -27.9(4) . . . . ?
N2 C3 C2 C1 1.8(4) . . . . ?
N2 C3 C2 C5 -177.2(3) . . . . ?
N3 N4 C20 C19 0.7(5) . . . . ?
N3 N4 C20 C21 -172.9(4) . . . . ?
N3 C29 C30 C31 -177.9(3) . . . . ?
N3 C29 C34 C33 177.8(3) . . . . ?
N3 C18 C19 C22 -173.3(3) . . . . ?
N3 C18 C19 C20 4.8(4) . . . . ?
N8 N7 C63 C68 15.5(4) . . . . ?
N8 N7 C63 C64 -165.4(3) . . . . ?
N8 N7 C52 O7 -176.6(3) . . . . ?
N8 N7 C52 C53 1.9(3) . . . . ?
C46 N5 N6 C37 172.7(3) . . . . ?
C46 N5 C35 O5 5.9(5) . . . . ?
C46 N5 C35 C36 -172.2(3) . . . . ?
C46 C47 C48 C49 0.4(5) . . . . ?
C46 C51 C50 C49 0.3(5) . . . . ?
C3 C2 C5 O2 -178.1(3) . . . . ?
C3 C2 C5 C6 2.6(5) . . . . ?
C36 C39 C40 C45 -60.4(4) . . . . ?
C36 C39 C40 C41 118.1(3) . . . . ?
N4 N3 C29 C30 -165.8(3) . . . . ?
N4 N3 C29 C34 18.0(5) . . . . ?
N4 N3 C18 O3 177.7(3) . . . . ?
N4 N3 C18 C19 -4.6(4) . . . . ?
C39 C36 C37 N6 -171.0(3) . . . . ?
C39 C36 C37 C38 4.4(6) . . . . ?
C39 C36 C35 O5 -4.4(5) . . . . ?
C39 C36 C35 N5 173.6(3) . . . . ?
C39 C40 C41 C42 -173.9(3) . . . . ?
C37 C36 C39 O6 167.1(3) . . . . ?
C37 C36 C39 C40 -10.2(5) . . . . ?
C37 C36 C35 O5 -175.9(3) . . . . ?
C37 C36 C35 N5 2.1(3) . . . . ?
C71 N9 C69 C70 57.3(4) . . . . ?
C71 N9 C75 C76 -57.6(4) . . . . ?
C71 N9 C73 C74 -179.7(3) . . . . ?
C1 N1 N2 C3 -0.9(3) . . . . ?
C1 N1 C12 C13 -34.9(5) . . . . ?
C1 N1 C12 C17 146.0(3) . . . . ?
C1 C2 C5 O2 3.1(5) . . . . ?
C1 C2 C5 C6 -176.2(3) . . . . ?
C63 N7 N8 C54 -172.1(3) . . . . ?
C63 N7 C52 O7 -7.1(5) . . . . ?
C63 N7 C52 C53 171.3(3) . . . . ?
C63 C68 C67 C66 1.5(6) . . . . ?
C63 C64 C65 C66 0.3(6) . . . . ?
C2 C5 C6 C11 62.3(4) . . . . ?
C2 C5 C6 C7 -123.6(3) . . . . ?
C68 C63 C64 C65 0.6(5) . . . . ?
C68 C67 C66 C65 -0.6(6) . . . . ?
C52 N7 N8 C54 -1.6(4) . . . . ?
C52 N7 C63 C68 -153.4(3) . . . . ?
C52 N7 C63 C64 25.7(5) . . . . ?
C52 C53 C56 O8 -1.0(5) . . . . ?
C52 C53 C56 C57 179.0(3) . . . . ?
C52 C53 C54 N8 0.4(4) . . . . ?
C52 C53 C54 C55 -175.7(3) . . . . ?
C5 C6 C11 C10 174.4(3) . . . . ?
C5 C6 C7 C8 -176.1(3) . . . . ?
C57 C58 C59 C60 0.2(6) . . . . ?
C57 C62 C61 C60 0.4(6) . . . . ?
C13 C12 C17 C16 0.0(5) . . . . ?
C13 C14 C15 C16 -0.6(6) . . . . ?
C56 C53 C52 O7 3.2(5) . . . . ?
C56 C53 C52 N7 -175.1(3) . . . . ?
C56 C53 C54 N8 173.4(3) . . . . ?
C56 C53 C54 C55 -2.8(6) . . . . ?
C56 C57 C58 C59 179.6(3) . . . . ?
C56 C57 C62 C61 -179.9(3) . . . . ?
C35 N5 N6 C37 2.1(3) . . . . ?
C35 N5 C46 C47 -33.3(4) . . . . ?
C35 N5 C46 C51 147.4(3) . . . . ?
C35 C36 C39 O6 -1.6(5) . . . . ?
C35 C36 C39 C40 -178.9(3) . . . . ?
C35 C36 C37 N6 -0.9(4) . . . . ?
C35 C36 C37 C38 174.5(3) . . . . ?
C12 N1 N2 C3 173.7(3) . . . . ?
C12 N1 C1 O1 6.1(5) . . . . ?
C12 N1 C1 C2 -172.2(3) . . . . ?
C12 C13 C14 C15 0.8(5) . . . . ?
C12 C17 C16 C15 0.1(5) . . . . ?
C6 C11 C10 C9 1.3(6) . . . . ?
C6 C7 C8 C9 2.0(6) . . . . ?
C4 C3 C2 C1 -174.9(3) . . . . ?
C4 C3 C2 C5 6.2(6) . . . . ?
C64 C63 C68 C67 -1.5(5) . . . . ?
C64 C65 C66 C67 -0.3(6) . . . . ?
C45 C40 C41 C42 4.6(5) . . . . ?
C45 C44 C43 C42 3.2(6) . . . . ?
C40 C45 C44 C43 -1.4(6) . . . . ?
C40 C41 C42 C43 -2.8(6) . . . . ?
C23 C22 C19 C18 163.0(3) . . . . ?
C23 C22 C19 C20 -14.6(6) . . . . ?
C23 C24 C25 C26 -1.6(6) . . . . ?
C23 C28 C27 C26 -1.4(7) . . . . ?
C14 C13 C12 N1 -179.5(3) . . . . ?
C14 C13 C12 C17 -0.5(5) . . . . ?
C47 C46 C51 C50 0.5(5) . . . . ?
C11 C6 C7 C8 -2.0(5) . . . . ?
C69 N9 C71 C72 58.4(4) . . . . ?
C69 N9 C75 C76 -178.9(3) . . . . ?
C69 N9 C73 C74 -58.0(4) . . . . ?
C54 C53 C52 O7 176.9(3) . . . . ?
C54 C53 C52 N7 -1.4(3) . . . . ?
C54 C53 C56 O8 -172.9(3) . . . . ?
C54 C53 C56 C57 7.1(5) . . . . ?
C29 N3 N4 C20 -172.9(3) . . . . ?
C29 N3 C18 O3 -7.4(5) . . . . ?
C29 N3 C18 C19 170.2(3) . . . . ?
C29 C30 C31 C32 1.1(6) . . . . ?
C29 C34 C33 C32 -0.8(6) . . . . ?
C75 N9 C71 C72 -58.8(4) . . . . ?
C75 N9 C69 C70 178.4(3) . . . . ?
C75 N9 C73 C74 59.0(4) . . . . ?
C51 C46 C47 C48 -0.8(5) . . . . ?
C73 N9 C71 C72 -180.0(3) . . . . ?
C73 N9 C69 C70 -60.6(4) . . . . ?
C73 N9 C75 C76 60.0(4) . . . . ?
C18 N3 N4 C20 2.5(4) . . . . ?
C18 N3 C29 C30 19.8(5) . . . . ?
C18 N3 C29 C34 -156.5(3) . . . . ?
C18 C19 C20 N4 -3.5(4) . . . . ?
C18 C19 C20 C21 169.2(4) . . . . ?
C22 C23 C24 C25 177.8(3) . . . . ?
C22 C23 C28 C27 -176.2(4) . . . . ?
C22 C19 C20 N4 174.3(4) . . . . ?
C22 C19 C20 C21 -13.0(8) . . . . ?
C17 C16 C15 C14 0.2(5) . . . . ?
C58 C57 C56 O8 -107.6(4) . . . . ?
C58 C57 C56 C53 72.5(4) . . . . ?
C58 C57 C62 C61 -0.3(5) . . . . ?
C58 C59 C60 C61 -0.1(6) . . . . ?
C44 C45 C40 C39 175.9(3) . . . . ?
C44 C45 C40 C41 -2.5(5) . . . . ?
C44 C43 C42 C41 -1.1(6) . . . . ?
C50 C49 C48 C47 0.4(5) . . . . ?
C24 C23 C22 O4 -41.2(5) . . . . ?
C24 C23 C22 C19 141.4(3) . . . . ?
C24 C23 C28 C27 -2.6(6) . . . . ?
C48 C49 C50 C51 -0.7(5) . . . . ?
C7 C6 C11 C10 0.3(5) . . . . ?
C7 C8 C9 C10 -0.3(6) . . . . ?
C59 C60 C61 C62 -0.1(6) . . . . ?
C62 C57 C56 O8 72.0(4) . . . . ?
C62 C57 C56 C53 -108.0(4) . . . . ?
C62 C57 C58 C59 0.0(5) . . . . ?
C8 C9 C10 C11 -1.3(6) . . . . ?
C30 C29 C34 C33 1.5(6) . . . . ?
C30 C31 C32 C33 -0.3(7) . . . . ?
C34 C29 C30 C31 -1.6(6) . . . . ?
C34 C33 C32 C31 0.2(7) . . . . ?
C28 C23 C22 O4 132.3(4) . . . . ?
C28 C23 C22 C19 -45.1(5) . . . . ?
C28 C23 C24 C25 4.1(6) . . . . ?
C25 C26 C27 C28 3.9(8) . . . . ?
C27 C26 C25 C24 -2.4(7) . . . . ?
